data_4027867
loop_
_publ_author_name
'Yuichi Kitamoto'
'Kazumi Suzuki'
'Naoya Morohashi'
'Kenichi Sakai'
'Tetsutaro Hattori'

_publ_section_title
;
 Switching of the Diastereomer Deposited during the Crystallization of
 N-[(S)-1-Phenylethyl]-2'-carbamoyl-1,1'-binaphthalene-2-carboxylic Acid:
 Investigation of the Mechanism of Dielectrically Controlled Resolution
;
_journal_name_full 'Journal of Organic Chemistry'
_journal_page_first 597
_journal_page_last 605
_journal_paper_doi 10.1021/jo3024285
_journal_volume 78
_journal_year 2013
_chemical_formula_sum 'C31 H25 Cl2 N O3'
_chemical_formula_weight 530.42
_chemical_name_systematic
;
 ?
;
_space_group_IT_number 19
_symmetry_cell_setting orthorhombic
_symmetry_space_group_name_Hall 'P 2ac 2ab'
_symmetry_space_group_name_H-M 'P 21 21 21'
_atom_sites_solution_hydrogens geom
_atom_sites_solution_primary direct
_atom_sites_solution_secondary difmap
_audit_creation_method SHELXL-97
_cell_angle_alpha 90.00
_cell_angle_beta 90.00
_cell_angle_gamma 90.00
_cell_formula_units_Z 4
_cell_length_a 11.7329(12)
_cell_length_b 13.8113(15)
_cell_length_c 16.8109(18)
_cell_measurement_reflns_used 6851
_cell_measurement_temperature 223(2)
_cell_measurement_theta_max 27.01
_cell_measurement_theta_min 2.28
_cell_volume 2724.1(5)
_computing_cell_refinement 'Bruker SMART'
_computing_data_collection 'Bruker APEXII'
_computing_data_reduction 'Bruker SAINT'
_computing_molecular_graphics 'Yadokari-XG 2009 (Wakita Nemoto et al., 2009)'
_computing_publication_material 'Bruker SHELXTL'
_computing_structure_refinement 'SHELXL-97 (Sheldrick, 1997)'
_computing_structure_solution 'Bruker SHELXTL'
_diffrn_ambient_temperature 223(2)
_diffrn_measured_fraction_theta_full 0.986
_diffrn_measured_fraction_theta_max 0.986
_diffrn_measurement_device_type 'Bruker APEX-II CCD'
_diffrn_measurement_method '\f and \w scans'
_diffrn_radiation_monochromator graphite
_diffrn_radiation_source 'sealed tube'
_diffrn_radiation_type MoK\a
_diffrn_radiation_wavelength 0.71073
_diffrn_reflns_av_R_equivalents 0.0201
_diffrn_reflns_av_sigmaI/netI 0.0253
_diffrn_reflns_limit_h_max 13
_diffrn_reflns_limit_h_min -14
_diffrn_reflns_limit_k_max 14
_diffrn_reflns_limit_k_min -17
_diffrn_reflns_limit_l_max 21
_diffrn_reflns_limit_l_min -16
_diffrn_reflns_number 15198
_diffrn_reflns_theta_full 27.50
_diffrn_reflns_theta_max 27.50
_diffrn_reflns_theta_min 1.91
_exptl_absorpt_coefficient_mu 0.271
_exptl_absorpt_correction_T_max 1.0
_exptl_absorpt_correction_T_min 0.831742
_exptl_absorpt_correction_type empirical
_exptl_crystal_colour colorless
_exptl_crystal_density_diffrn 1.293
_exptl_crystal_description prism
_exptl_crystal_F_000 1104
_exptl_crystal_size_max 0.15
_exptl_crystal_size_mid 0.15
_exptl_crystal_size_min 0.15
_refine_diff_density_max 0.632
_refine_diff_density_min -0.679
_refine_diff_density_rms 0.163
_refine_ls_abs_structure_details 'Flack H D (1983), Acta Cryst. A39, 876-881'
_refine_ls_abs_structure_Flack 0.05(10)
_refine_ls_extinction_method none
_refine_ls_goodness_of_fit_ref 1.040
_refine_ls_hydrogen_treatment mixed
_refine_ls_matrix_type full
_refine_ls_number_parameters 343
_refine_ls_number_reflns 6076
_refine_ls_number_restraints 0
_refine_ls_restrained_S_all 1.040
_refine_ls_R_factor_all 0.0620
_refine_ls_R_factor_gt 0.0527
_refine_ls_shift/su_max 0.000
_refine_ls_shift/su_mean 0.000
_refine_ls_structure_factor_coef Fsqd
_refine_ls_weighting_details 'calc w=1/[\s^2^(Fo^2^)+(0.0878P)^2^+0.8432P] where P=(Fo^2^+2Fc^2^)/3'
_refine_ls_weighting_scheme calc
_refine_ls_wR_factor_gt 0.1425
_refine_ls_wR_factor_ref 0.1527
_reflns_number_gt 5257
_reflns_number_total 6076
_reflns_threshold_expression >2sigma(I)
_cod_data_source_file jo3024285_si_003.cif
_cod_data_source_block (SaS)dichloromethane
_cod_database_code 4027867

loop_
_symmetry_equiv_pos_as_xyz
'x, y, z'
'-x+1/2, -y, z+1/2'
'x+1/2, -y+1/2, -z'
'-x, y+1/2, -z+1/2'

loop_
_atom_site_label
_atom_site_type_symbol
_atom_site_fract_x
_atom_site_fract_y
_atom_site_fract_z
_atom_site_U_iso_or_equiv
_atom_site_adp_type
_atom_site_occupancy
_atom_site_symmetry_multiplicity
_atom_site_calc_flag
_atom_site_refinement_flags
C1 C 0.03687(19) 0.02535(17) -0.22845(13) 0.0360(5) Uani 1 1 d .
C2 C 0.1406(2) -0.0114(2) -0.19703(15) 0.0469(6) Uani 1 1 d .
H2 H 0.1447 -0.0276 -0.1434 0.056 Uiso 1 1 calc R
C3 C 0.2335(2) -0.0231(2) -0.24364(16) 0.0519(7) Uani 1 1 d .
H3 H 0.3009 -0.0464 -0.2216 0.062 Uiso 1 1 calc R
C4 C 0.2292(2) -0.0005(2) -0.32527(16) 0.0447(6) Uani 1 1 d .
C5 C 0.3260(2) -0.0112(3) -0.37560(19) 0.0598(8) Uani 1 1 d .
H5 H 0.3947 -0.0322 -0.3540 0.072 Uiso 1 1 calc R
C6 C 0.3198(2) 0.0088(3) -0.4545(2) 0.0663(9) Uani 1 1 d .
H6 H 0.3842 0.0029 -0.4864 0.080 Uiso 1 1 calc R
C7 C 0.2161(2) 0.0382(3) -0.48803(17) 0.0570(7) Uani 1 1 d .
H7 H 0.2118 0.0495 -0.5425 0.068 Uiso 1 1 calc R
C8 C 0.1214(2) 0.0507(2) -0.44223(15) 0.0436(5) Uani 1 1 d .
H8 H 0.0538 0.0713 -0.4656 0.052 Uiso 1 1 calc R
C9 C 0.12499(19) 0.03256(17) -0.35913(14) 0.0369(5) Uani 1 1 d .
C10 C 0.02803(18) 0.04639(16) -0.30834(13) 0.0322(4) Uani 1 1 d .
C11 C -0.0581(2) 0.04205(17) -0.16955(13) 0.0362(5) Uani 1 1 d .
C12 C -0.1010(2) 0.16981(17) -0.37256(13) 0.0362(5) Uani 1 1 d .
C13 C -0.1993(2) 0.19365(19) -0.41706(15) 0.0436(6) Uani 1 1 d .
H13 H -0.2079 0.2561 -0.4368 0.052 Uiso 1 1 calc R
C14 C -0.2816(2) 0.1264(2) -0.43136(15) 0.0451(6) Uani 1 1 d .
H14 H -0.3462 0.1434 -0.4602 0.054 Uiso 1 1 calc R
C15 C -0.26924(19) 0.03098(19) -0.40267(13) 0.0376(5) Uani 1 1 d .
C16 C -0.3549(2) -0.0394(2) -0.41377(15) 0.0480(6) Uani 1 1 d .
H16 H -0.4212 -0.0226 -0.4407 0.058 Uiso 1 1 calc R
C17 C -0.3427(3) -0.1313(2) -0.38597(18) 0.0577(7) Uani 1 1 d .
H17 H -0.4013 -0.1760 -0.3924 0.069 Uiso 1 1 calc R
C18 C -0.2411(3) -0.1587(2) -0.34741(16) 0.0509(6) Uani 1 1 d .
H18 H -0.2321 -0.2220 -0.3297 0.061 Uiso 1 1 calc R
C19 C -0.1554(2) -0.09269(18) -0.33577(14) 0.0407(5) Uani 1 1 d .
H19 H -0.0886 -0.1119 -0.3105 0.049 Uiso 1 1 calc R
C20 C -0.16731(18) 0.00403(16) -0.36164(12) 0.0324(4) Uani 1 1 d .
C21 C -0.08223(18) 0.07669(16) -0.34635(12) 0.0308(4) Uani 1 1 d .
C22 C -0.0231(2) 0.25065(17) -0.34953(14) 0.0399(5) Uani 1 1 d .
O1 O -0.09190(18) -0.02222(13) -0.12438(11) 0.0506(5) Uani 1 1 d .
O2 O 0.01420(19) 0.25951(14) -0.28220(10) 0.0527(5) Uani 1 1 d .
O3 O -0.00417(19) 0.31300(14) -0.40695(11) 0.0501(5) Uani 1 1 d .
H3A H 0.025(4) 0.357(3) -0.384(3) 0.087(14) Uiso 1 1 d .
N1 N -0.09736(19) 0.13166(15) -0.16742(12) 0.0405(4) Uani 1 1 d .
H1 H -0.068(2) 0.175(2) -0.1986(18) 0.041(7) Uiso 1 1 d .
C23 C -0.1803(3) 0.1636(2) -0.10728(15) 0.0467(6) Uani 1 1 d .
H23 H -0.1687 0.1248 -0.0592 0.056 Uiso 1 1 calc R
C24 C -0.1538(4) 0.2687(3) -0.0873(2) 0.0755(10) Uani 1 1 d .
H24 H -0.0778 0.2733 -0.0664 0.113 Uiso 1 1 calc R
H24A H -0.2071 0.2917 -0.0483 0.113 Uiso 1 1 calc R
H24B H -0.1598 0.3074 -0.1345 0.113 Uiso 1 1 calc R
C25 C -0.3029(2) 0.14998(17) -0.13436(16) 0.0438(6) Uani 1 1 d .
C26 C -0.3351(3) 0.1569(3) -0.21281(19) 0.0616(8) Uani 1 1 d .
H26 H -0.2799 0.1674 -0.2516 0.074 Uiso 1 1 calc R
C27 C -0.4484(3) 0.1483(3) -0.2350(3) 0.0802(11) Uani 1 1 d .
H27 H -0.4686 0.1530 -0.2884 0.096 Uiso 1 1 calc R
C28 C -0.5307(3) 0.1330(3) -0.1787(3) 0.0748(10) Uani 1 1 d .
H28 H -0.6069 0.1284 -0.1934 0.090 Uiso 1 1 calc R
C29 C -0.4994(3) 0.1246(3) -0.1006(3) 0.0779(11) Uani 1 1 d .
H29 H -0.5549 0.1131 -0.0623 0.093 Uiso 1 1 calc R
C30 C -0.3861(3) 0.1329(2) -0.0775(2) 0.0608(8) Uani 1 1 d .
H30 H -0.3662 0.1271 -0.0242 0.073 Uiso 1 1 calc R
C31 C -0.3576(4) -0.1310(3) -0.1415(3) 0.0878(12) Uani 1 1 d .
H31 H -0.3418 -0.1004 -0.1923 0.105 Uiso 1 1 calc R
H31A H -0.3276 -0.0894 -0.0999 0.105 Uiso 1 1 calc R
Cl1 Cl -0.50358(12) -0.14240(12) -0.12972(13) 0.1349(6) Uani 1 1 d .
Cl2 Cl -0.28974(10) -0.24129(9) -0.13767(7) 0.0926(4) Uani 1 1 d .

loop_
_atom_site_aniso_label
_atom_site_aniso_U_11
_atom_site_aniso_U_22
_atom_site_aniso_U_33
_atom_site_aniso_U_23
_atom_site_aniso_U_13
_atom_site_aniso_U_12
C1 0.0344(11) 0.0422(12) 0.0313(10) -0.0007(9) -0.0034(9) 0.0017(9)
C2 0.0412(12) 0.0651(16) 0.0345(11) 0.0030(11) -0.0098(10) 0.0071(12)
C3 0.0337(11) 0.0744(19) 0.0477(14) 0.0033(13) -0.0106(11) 0.0033(12)
C4 0.0292(11) 0.0604(15) 0.0446(13) -0.0049(12) -0.0018(10) -0.0024(11)
C5 0.0280(11) 0.094(2) 0.0578(16) -0.0048(16) 0.0009(11) 0.0012(13)
C6 0.0358(13) 0.108(3) 0.0552(17) -0.0066(17) 0.0142(12) -0.0014(16)
C7 0.0433(14) 0.087(2) 0.0409(13) -0.0015(14) 0.0088(11) -0.0022(14)
C8 0.0351(11) 0.0607(15) 0.0349(11) -0.0033(10) -0.0015(9) -0.0029(11)
C9 0.0309(10) 0.0434(12) 0.0366(11) -0.0057(9) -0.0020(9) -0.0062(9)
C10 0.0296(10) 0.0357(10) 0.0313(10) -0.0023(8) -0.0039(8) -0.0027(8)
C11 0.0380(11) 0.0446(12) 0.0260(9) -0.0011(9) -0.0054(8) 0.0026(9)
C12 0.0389(11) 0.0396(11) 0.0302(10) -0.0009(8) -0.0012(9) -0.0008(9)
C13 0.0503(14) 0.0423(13) 0.0383(12) 0.0072(10) -0.0059(11) 0.0039(11)
C14 0.0385(12) 0.0590(15) 0.0379(12) 0.0017(11) -0.0100(10) 0.0084(11)
C15 0.0325(10) 0.0514(13) 0.0289(10) -0.0056(9) -0.0014(8) -0.0001(9)
C16 0.0364(12) 0.0679(17) 0.0399(12) -0.0078(12) -0.0066(10) -0.0070(11)
C17 0.0534(16) 0.0649(19) 0.0549(16) -0.0077(14) 0.0003(13) -0.0241(14)
C18 0.0635(17) 0.0448(14) 0.0446(14) -0.0010(11) -0.0022(13) -0.0121(12)
C19 0.0451(13) 0.0422(12) 0.0347(11) -0.0019(9) -0.0042(10) -0.0010(10)
C20 0.0323(10) 0.0399(11) 0.0249(9) -0.0031(8) 0.0000(8) -0.0004(8)
C21 0.0310(10) 0.0391(10) 0.0224(9) -0.0018(8) -0.0020(8) 0.0002(8)
C22 0.0446(12) 0.0367(11) 0.0384(11) -0.0007(9) 0.0015(10) -0.0048(10)
O1 0.0648(12) 0.0428(9) 0.0442(9) 0.0054(8) 0.0154(9) 0.0103(8)
O2 0.0703(12) 0.0499(10) 0.0379(9) 0.0013(8) -0.0101(9) -0.0201(10)
O3 0.0687(13) 0.0426(9) 0.0389(9) 0.0035(8) 0.0002(9) -0.0125(10)
N1 0.0502(11) 0.0390(10) 0.0324(10) 0.0015(8) 0.0026(9) 0.0024(9)
C23 0.0629(15) 0.0437(13) 0.0334(12) -0.0049(10) 0.0018(11) 0.0104(12)
C24 0.086(2) 0.0603(19) 0.080(2) -0.0322(17) 0.001(2) 0.0021(18)
C25 0.0583(15) 0.0333(11) 0.0398(12) -0.0031(9) 0.0064(11) 0.0093(10)
C26 0.0552(16) 0.085(2) 0.0448(15) 0.0039(14) 0.0041(13) 0.0115(15)
C27 0.061(2) 0.108(3) 0.071(2) -0.010(2) -0.0055(17) 0.014(2)
C28 0.0543(18) 0.070(2) 0.100(3) -0.019(2) 0.0071(19) 0.0030(16)
C29 0.076(2) 0.0625(19) 0.096(3) -0.0074(19) 0.040(2) -0.0018(17)
C30 0.075(2) 0.0505(16) 0.0570(17) 0.0034(13) 0.0220(15) 0.0038(15)
C31 0.094(3) 0.069(2) 0.100(3) 0.004(2) 0.004(3) 0.006(2)
Cl1 0.0866(8) 0.1202(10) 0.1980(17) -0.0537(11) -0.0119(9) 0.0415(8)
Cl2 0.0838(6) 0.0984(7) 0.0956(7) -0.0118(6) -0.0103(5) 0.0364(6)

loop_
_atom_type_symbol
_atom_type_description
_atom_type_scat_dispersion_real
_atom_type_scat_dispersion_imag
_atom_type_scat_source
C C 0.0033 0.0016 'International Tables Vol C Tables 4.2.6.8 and 6.1.1.4'
H H 0.0000 0.0000 'International Tables Vol C Tables 4.2.6.8 and 6.1.1.4'
N N 0.0061 0.0033 'International Tables Vol C Tables 4.2.6.8 and 6.1.1.4'
O O 0.0106 0.0060 'International Tables Vol C Tables 4.2.6.8 and 6.1.1.4'
Cl Cl 0.1484 0.1585 'International Tables Vol C Tables 4.2.6.8 and 6.1.1.4'

loop_
_geom_angle_atom_site_label_1
_geom_angle_atom_site_label_2
_geom_angle_atom_site_label_3
_geom_angle
C10 C1 C2 120.1(2)
C10 C1 C11 123.5(2)
C2 C1 C11 116.3(2)
C3 C2 C1 121.2(2)
C3 C2 H2 119.4
C1 C2 H2 119.4
C2 C3 C4 120.6(2)
C2 C3 H3 119.7
C4 C3 H3 119.7
C3 C4 C5 121.8(2)
C3 C4 C9 119.4(2)
C5 C4 C9 118.7(2)
C6 C5 C4 121.1(3)
C6 C5 H5 119.5
C4 C5 H5 119.5
C5 C6 C7 119.9(3)
C5 C6 H6 120.0
C7 C6 H6 120.0
C8 C7 C6 121.2(3)
C8 C7 H7 119.4
C6 C7 H7 119.4
C7 C8 C9 120.6(2)
C7 C8 H8 119.7
C9 C8 H8 119.7
C8 C9 C4 118.4(2)
C8 C9 C10 122.6(2)
C4 C9 C10 119.1(2)
C1 C10 C9 119.5(2)
C1 C10 C21 122.55(19)
C9 C10 C21 117.82(18)
O1 C11 N1 123.1(2)
O1 C11 C1 122.1(2)
N1 C11 C1 114.7(2)
C21 C12 C13 121.1(2)
C21 C12 C22 121.2(2)
C13 C12 C22 117.5(2)
C14 C13 C12 120.9(2)
C14 C13 H13 119.6
C12 C13 H13 119.6
C13 C14 C15 120.3(2)
C13 C14 H14 119.8
C15 C14 H14 119.8
C16 C15 C14 121.7(2)
C16 C15 C20 118.7(2)
C14 C15 C20 119.6(2)
C17 C16 C15 121.5(2)
C17 C16 H16 119.2
C15 C16 H16 119.2
C16 C17 C18 119.8(3)
C16 C17 H17 120.1
C18 C17 H17 120.1
C19 C18 C17 120.5(3)
C19 C18 H18 119.7
C17 C18 H18 119.7
C18 C19 C20 120.8(2)
C18 C19 H19 119.6
C20 C19 H19 119.6
C19 C20 C15 118.5(2)
C19 C20 C21 122.4(2)
C15 C20 C21 119.0(2)
C12 C21 C20 118.90(19)
C12 C21 C10 122.26(19)
C20 C21 C10 118.64(19)
O2 C22 O3 123.8(2)
O2 C22 C12 122.3(2)
O3 C22 C12 113.8(2)
C22 O3 H3A 103(3)
C11 N1 C23 122.0(2)
C11 N1 H1 120(2)
C23 N1 H1 118(2)
N1 C23 C25 112.5(2)
N1 C23 C24 107.6(3)
C25 C23 C24 112.2(2)
N1 C23 H23 108.1
C25 C23 H23 108.1
C24 C23 H23 108.1
C23 C24 H24 109.5
C23 C24 H24A 109.5
H24 C24 H24A 109.5
C23 C24 H24B 109.5
H24 C24 H24B 109.5
H24A C24 H24B 109.5
C26 C25 C30 118.7(3)
C26 C25 C23 122.6(3)
C30 C25 C23 118.8(3)
C25 C26 C27 121.0(3)
C25 C26 H26 119.5
C27 C26 H26 119.5
C28 C27 C26 120.3(4)
C28 C27 H27 119.9
C26 C27 H27 119.9
C27 C28 C29 119.2(4)
C27 C28 H28 120.4
C29 C28 H28 120.4
C28 C29 C30 121.1(3)
C28 C29 H29 119.4
C30 C29 H29 119.4
C25 C30 C29 119.7(3)
C25 C30 H30 120.1
C29 C30 H30 120.1
Cl2 C31 Cl1 111.9(3)
Cl2 C31 H31 109.2
Cl1 C31 H31 109.2
Cl2 C31 H31A 109.2
Cl1 C31 H31A 109.2
H31 C31 H31A 107.9

loop_
_geom_bond_atom_site_label_1
_geom_bond_atom_site_label_2
_geom_bond_distance
C1 C10 1.378(3)
C1 C2 1.421(3)
C1 C11 1.509(3)
C2 C3 1.352(4)
C2 H2 0.9300
C3 C4 1.408(4)
C3 H3 0.9300
C4 C5 1.424(4)
C4 C9 1.424(3)
C5 C6 1.357(5)
C5 H5 0.9300
C6 C7 1.401(4)
C6 H6 0.9300
C7 C8 1.363(4)
C7 H7 0.9300
C8 C9 1.420(3)
C8 H8 0.9300
C9 C10 1.435(3)
C10 C21 1.502(3)
C11 O1 1.234(3)
C11 N1 1.321(3)
C12 C21 1.377(3)
C12 C13 1.414(3)
C12 C22 1.494(3)
C13 C14 1.361(4)
C13 H13 0.9300
C14 C15 1.411(4)
C14 H14 0.9300
C15 C16 1.410(4)
C15 C20 1.430(3)
C16 C17 1.361(5)
C16 H16 0.9300
C17 C18 1.409(4)
C17 H17 0.9300
C18 C19 1.371(4)
C18 H18 0.9300
C19 C20 1.412(3)
C19 H19 0.9300
C20 C21 1.439(3)
C22 O2 1.220(3)
C22 O3 1.313(3)
O3 H3A 0.80(5)
N1 C23 1.471(3)
N1 H1 0.87(3)
C23 C25 1.521(4)
C23 C24 1.522(4)
C23 H23 0.9800
C24 H24 0.9600
C24 H24A 0.9600
C24 H24B 0.9600
C25 C26 1.375(4)
C25 C30 1.386(4)
C26 C27 1.386(5)
C26 H26 0.9300
C27 C28 1.367(6)
C27 H27 0.9300
C28 C29 1.369(6)
C28 H28 0.9300
C29 C30 1.389(6)
C29 H29 0.9300
C30 H30 0.9300
C31 Cl2 1.720(4)
C31 Cl1 1.732(5)
C31 H31 0.9700
C31 H31A 0.9700
